data_1504765
loop_
_publ_author_name
'Deniz, Erhan'
'Isbasar, G. Ceyda'
'Bozdemir, O. Altan'
'Yildirim, Leyla T.'
'Siemiarczuk, Aleksander'
'Akkaya, Engin U.'

_publ_section_title
;
 Bidirectional switching of near IR emitting boradiazaindacene
 fluorophores.
;
_journal_issue 16
_journal_name_full 'Organic letters'
_journal_page_first 3401
_journal_page_last 3403
_journal_paper_doi 10.1021/ol801062h
_journal_volume 10
_journal_year 2008
_chemical_formula_moiety 'C31 H23 B1 Br2 F2 N4'
_chemical_formula_sum 'C31 H23 B Br2 F2 N4'
_chemical_formula_weight 660.14
_space_group_IT_number 2
_symmetry_cell_setting triclinic
_symmetry_space_group_name_Hall '-P 1'
_symmetry_space_group_name_H-M 'P -1'
_audit_creation_date 2008-04-29T10:05:31-00:00
_audit_creation_method 'WinGX routine CIF_UPDATE'
_cell_angle_alpha 92.105(13)
_cell_angle_beta 97.360(16)
_cell_angle_gamma 95.410(14)
_cell_formula_units_Z 2
_cell_length_a 8.520(2)
_cell_length_b 12.605(2)
_cell_length_c 12.968(2)
_cell_measurement_reflns_used 16
_cell_measurement_temperature 295(2)
_cell_measurement_theta_max 42.31
_cell_measurement_theta_min 17.88
_cell_volume 1373.4(4)
_computing_cell_refinement 'CAD4 Express (Enraf Nonius, 1994)'
_computing_data_collection 'CAD4 Express (Enraf Nonius, 1994)'
_computing_data_reduction 'XCAD4 (Harms & Wocadlo, 1995)'
_computing_molecular_graphics 'Ortep-3 for Windows (Farrugia, 1997)'
_computing_publication_material 'WinGX publication routines (Farrugia, 1999)'
_computing_structure_refinement 'SHELXL-97 (Sheldrick, 1997)'
_computing_structure_solution 'SHELXS-97 (Sheldrick, 1997)'
_diffrn_measured_fraction_theta_full 0.851
_diffrn_measured_fraction_theta_max 0.851
_diffrn_measurement_device '\k-geometry diffractometer'
_diffrn_measurement_device_type 'Enraf Nonius TurboCAD4'
_diffrn_measurement_method 'non-profiled omega scans'
_diffrn_radiation_probe x-ray
_diffrn_radiation_type CuK\a
_diffrn_radiation_wavelength 1.54184
_diffrn_reflns_av_R_equivalents 0.0863
_diffrn_reflns_limit_h_max 0
_diffrn_reflns_limit_h_min -10
_diffrn_reflns_limit_k_max 15
_diffrn_reflns_limit_k_min -15
_diffrn_reflns_limit_l_max 15
_diffrn_reflns_limit_l_min -15
_diffrn_reflns_number 4744
_diffrn_reflns_theta_full 70.14
_diffrn_reflns_theta_max 70.14
_diffrn_reflns_theta_min 3.44
_diffrn_standards_decay_% 14
_diffrn_standards_interval_time 120
_diffrn_standards_number 3
_exptl_absorpt_coefficient_mu 4.097
_exptl_absorpt_correction_T_max 0.664
_exptl_absorpt_correction_T_min 0.507
_exptl_absorpt_correction_type psi-scan
_exptl_absorpt_process_details 'North et al. (1968)'
_exptl_crystal_colour 'light red'
_exptl_crystal_density_diffrn 1.596
_exptl_crystal_density_method 'not measured'
_exptl_crystal_description prism
_exptl_crystal_F_000 660
_exptl_crystal_size_max 0.2
_exptl_crystal_size_mid 0.2
_exptl_crystal_size_min 0.1
_refine_diff_density_max 0.663
_refine_diff_density_min -0.754
_refine_ls_extinction_method none
_refine_ls_goodness_of_fit_ref 0.979
_refine_ls_hydrogen_treatment noref
_refine_ls_matrix_type full
_refine_ls_number_parameters 363
_refine_ls_number_reflns 4451
_refine_ls_number_restraints 0
_refine_ls_restrained_S_all 0.98
_refine_ls_R_factor_gt 0.0715
_refine_ls_shift/su_max 0
_refine_ls_structure_factor_coef Fsqd
_refine_ls_weighting_details 'calc w=1/[\s^2^(Fo^2^)+(0.0841P)^2^+0.0000P] where P=(Fo^2^+2Fc^2^)/3'
_refine_ls_weighting_scheme calc
_refine_ls_wR_factor_ref 0.2135
_reflns_number_gt 1839
_reflns_number_total 4451
_reflns_threshold_expression >2sigma(I)
_cod_data_source_file ol801062h-file001.cif
_cod_data_source_block exakkay
_cod_database_code 1504765

loop_
_symmetry_equiv_pos_as_xyz
'x, y, z'
'-x, -y, -z'

loop_
_atom_site_label
_atom_site_type_symbol
_atom_site_fract_x
_atom_site_fract_y
_atom_site_fract_z
_atom_site_U_iso_or_equiv
_atom_site_adp_type
_atom_site_occupancy
_atom_site_calc_flag
_atom_site_refinement_flags
N4 N -0.7445(13) 0.4183(8) 0.8165(8) 0.072(3) Uani 1 d .
C28 C -0.5792(13) 0.3601(9) 0.6940(9) 0.058(3) Uani 1 d .
H28 H -0.4874 0.3285 0.6848 0.07 Uiso 1 calc R
C30 C -0.8347(15) 0.4456(10) 0.7350(11) 0.071(4) Uani 1 d .
H30 H -0.9242 0.4783 0.7477 0.085 Uiso 1 calc R
C29 C -0.6159(15) 0.3790(10) 0.7917(10) 0.072(4) Uani 1 d .
H29 H -0.5424 0.3624 0.8466 0.086 Uiso 1 calc R
C31 C -0.8132(14) 0.4319(10) 0.6332(10) 0.069(4) Uani 1 d .
H31 H -0.8876 0.4516 0.5803 0.082 Uiso 1 calc R
C18 C -0.2659(15) 0.1964(11) -0.1047(9) 0.073(4) Uani 1 d .
H18 H -0.3106 0.1442 -0.1553 0.087 Uiso 1 calc R
Br1 Br 0.28805(16) 0.05170(12) 0.32752(10) 0.0747(6) Uani 1 d .
Br2 Br -0.76288(15) 0.42252(11) 0.25048(10) 0.0715(5) Uani 1 d .
N2 N -0.1050(10) 0.2029(6) 0.3586(6) 0.041(2) Uani 1 d .
N3 N -0.3605(9) 0.2835(6) 0.3389(6) 0.038(2) Uani 1 d .
C20 C -0.3566(12) 0.2848(8) 0.2308(7) 0.041(3) Uani 1 d .
C9 C 0.1015(13) 0.1241(8) 0.3178(8) 0.050(3) Uani 1 d .
C24 C -0.4921(12) 0.3268(8) 0.3618(8) 0.044(3) Uani 1 d .
C14 C -0.2176(12) 0.2567(9) 0.0754(8) 0.041(3) Uani 1 d .
F2 F -0.1621(7) 0.3289(5) 0.4869(4) 0.0648(19) Uani 1 d .
C10 C 0.0266(12) 0.1519(8) 0.2244(8) 0.041(3) Uani 1 d .
C12 C -0.1066(12) 0.2026(8) 0.2514(8) 0.042(3) Uani 1 d .
C13 C -0.2294(12) 0.2456(8) 0.1889(7) 0.040(3) Uani 1 d .
C3 C 0.2099(12) 0.0928(8) 0.6770(8) 0.041(3) Uani 1 d .
C23 C -0.5756(12) 0.3553(8) 0.2654(8) 0.049(3) Uani 1 d .
C25 C -0.5258(12) 0.3396(8) 0.4680(8) 0.051(3) Uani 1 d D
H25 H -0.4479 0.3201 0.5187 0.061 Uiso 1 calc RD
C8 C 0.0252(12) 0.1533(9) 0.4009(8) 0.049(3) Uani 1 d .
C22 C -0.5427(13) 0.3521(9) 0.0733(8) 0.065(4) Uani 1 d .
H22A H -0.6403 0.385 0.0666 0.098 Uiso 1 calc R
H22B H -0.5581 0.2854 0.0335 0.098 Uiso 1 calc R
H22C H -0.4615 0.3983 0.048 0.098 Uiso 1 calc R
C1 C 0.3687(14) 0.0344(10) 0.8257(9) 0.063(4) Uani 1 d .
H1 H 0.4519 -0.0033 0.8529 0.076 Uiso 1 calc R
C21 C -0.4927(12) 0.3326(8) 0.1862(8) 0.045(3) Uani 1 d .
C7 C 0.0611(13) 0.1474(8) 0.5116(8) 0.050(3) Uani 1 d D
H7 H -0.0021 0.1836 0.5514 0.06 Uiso 1 calc RD
B B -0.2314(15) 0.2434(11) 0.4199(9) 0.040(3) Uani 1 d .
C11 C 0.0798(13) 0.1316(9) 0.1212(8) 0.065(4) Uani 1 d .
H11A H 0.0597 0.1906 0.0782 0.098 Uiso 1 calc R
H11B H 0.0224 0.0675 0.0883 0.098 Uiso 1 calc R
H11C H 0.1916 0.1237 0.1305 0.098 Uiso 1 calc R
C4 C 0.1243(13) 0.1405(8) 0.7456(8) 0.053(3) Uani 1 d .
H4 H 0.0372 0.1763 0.7217 0.064 Uiso 1 calc R
C5 C 0.1721(16) 0.1335(10) 0.8521(9) 0.073(4) Uani 1 d .
H5 H 0.1156 0.1669 0.8985 0.087 Uiso 1 calc R
C17 C -0.1866(14) 0.2843(10) -0.1320(8) 0.055(3) Uani 1 d .
H17 H -0.178 0.2944 -0.2018 0.066 Uiso 1 calc R
C26 C -0.6491(13) 0.3744(9) 0.5029(8) 0.060(3) Uani 1 d D
H26 H -0.7288 0.3929 0.4528 0.071 Uiso 1 calc RD
N1 N 0.2927(13) 0.0822(9) 0.8907(8) 0.070(3) Uani 1 d .
C6 C 0.1720(12) 0.0974(8) 0.5640(8) 0.051(3) Uani 1 d D
H6 H 0.2342 0.0602 0.5242 0.061 Uiso 1 calc RD
F1 F -0.2963(7) 0.1655(5) 0.4775(4) 0.0601(18) Uani 1 d .
C27 C -0.6771(12) 0.3876(8) 0.6098(8) 0.044(3) Uani 1 d .
C2 C 0.3343(13) 0.0355(8) 0.7169(9) 0.054(3) Uani 1 d .
H2 H 0.3922 -0.0006 0.6732 0.065 Uiso 1 calc R
C15 C -0.1338(15) 0.3451(10) 0.0453(8) 0.064(4) Uani 1 d .
H15 H -0.0866 0.3966 0.0959 0.077 Uiso 1 calc R
C19 C -0.2827(15) 0.1817(9) 0.0001(8) 0.065(4) Uani 1 d .
H19 H -0.339 0.1199 0.0184 0.078 Uiso 1 calc R
C16 C -0.1166(16) 0.3608(10) -0.0569(9) 0.074(4) Uani 1 d .
H16 H -0.0588 0.4219 -0.0754 0.089 Uiso 1 calc R

loop_
_atom_site_aniso_label
_atom_site_aniso_U_11
_atom_site_aniso_U_22
_atom_site_aniso_U_33
_atom_site_aniso_U_23
_atom_site_aniso_U_13
_atom_site_aniso_U_12
N4 0.076(8) 0.082(9) 0.064(8) -0.008(6) 0.017(6) 0.026(7)
C28 0.055(8) 0.072(9) 0.049(8) 0.004(7) -0.001(6) 0.022(7)
C30 0.057(9) 0.078(10) 0.083(10) -0.009(9) 0.024(8) 0.025(8)
C29 0.064(9) 0.100(12) 0.050(8) 0.004(8) -0.006(7) 0.017(8)
C31 0.054(8) 0.087(10) 0.067(9) -0.002(8) 0.005(7) 0.025(7)
C18 0.082(10) 0.085(11) 0.047(8) -0.012(8) 0.004(7) 0.000(9)
Br1 0.0660(10) 0.1052(13) 0.0610(9) 0.0016(8) 0.0098(7) 0.0493(9)
Br2 0.0553(9) 0.0986(12) 0.0648(9) 0.0191(8) -0.0019(7) 0.0369(8)
N2 0.045(6) 0.050(6) 0.032(5) 0.007(4) 0.006(4) 0.015(5)
N3 0.041(5) 0.046(6) 0.027(5) 0.004(4) 0.002(4) 0.016(5)
C20 0.036(6) 0.054(8) 0.032(6) 0.005(5) 0.001(5) 0.008(6)
C9 0.055(7) 0.052(8) 0.051(7) 0.009(6) 0.024(6) 0.024(6)
C24 0.049(7) 0.041(7) 0.039(6) -0.007(5) 0.001(5) 0.006(6)
C14 0.046(7) 0.042(8) 0.034(6) 0.000(6) -0.001(5) 0.002(6)
F2 0.062(4) 0.079(5) 0.051(4) -0.020(4) -0.015(3) 0.030(4)
C10 0.044(7) 0.050(8) 0.034(6) 0.008(5) 0.014(5) 0.010(6)
C12 0.041(7) 0.054(8) 0.036(6) 0.004(5) 0.002(5) 0.021(6)
C13 0.037(7) 0.052(8) 0.030(6) 0.001(5) 0.000(5) 0.005(6)
C3 0.039(7) 0.044(8) 0.038(6) 0.005(5) -0.001(5) 0.000(6)
C23 0.049(7) 0.063(8) 0.036(6) 0.010(6) 0.002(5) 0.021(6)
C25 0.048(7) 0.073(9) 0.036(6) 0.009(6) 0.008(5) 0.021(6)
C8 0.037(7) 0.057(8) 0.054(7) 0.005(6) 0.005(6) 0.013(6)
C22 0.058(8) 0.097(10) 0.039(7) 0.002(7) -0.005(6) 0.017(7)
C1 0.050(8) 0.085(11) 0.052(8) 0.018(7) -0.013(6) 0.012(7)
C21 0.040(7) 0.059(8) 0.032(6) 0.003(6) -0.010(5) 0.009(6)
C7 0.060(8) 0.057(8) 0.039(6) 0.007(6) 0.007(6) 0.031(6)
B 0.043(8) 0.054(10) 0.024(7) 0.000(7) -0.004(6) 0.016(7)
C11 0.076(9) 0.092(10) 0.038(7) 0.016(6) 0.022(6) 0.035(8)
C4 0.062(8) 0.052(8) 0.048(7) 0.004(6) 0.004(6) 0.021(7)
C5 0.096(11) 0.083(11) 0.043(8) -0.002(7) 0.011(8) 0.029(9)
C17 0.067(9) 0.069(10) 0.033(7) 0.014(7) 0.011(6) 0.022(7)
C26 0.050(8) 0.088(10) 0.043(7) 0.003(7) 0.005(6) 0.021(7)
N1 0.075(8) 0.090(9) 0.047(7) 0.014(6) 0.003(6) 0.018(7)
C6 0.058(8) 0.054(8) 0.043(7) 0.003(6) 0.000(6) 0.027(6)
F1 0.061(4) 0.081(5) 0.048(4) 0.030(4) 0.016(3) 0.031(4)
C27 0.040(7) 0.047(8) 0.047(7) -0.010(6) 0.012(6) 0.009(6)
C2 0.050(7) 0.057(8) 0.059(8) 0.003(6) 0.006(6) 0.026(6)
C15 0.090(10) 0.062(9) 0.036(7) -0.005(6) 0.005(7) -0.005(8)
C19 0.101(11) 0.058(9) 0.034(7) 0.000(6) 0.009(7) -0.008(8)
C16 0.114(12) 0.066(10) 0.040(7) 0.011(7) 0.012(8) -0.012(9)

loop_
_atom_type_symbol
_atom_type_description
_atom_type_scat_dispersion_real
_atom_type_scat_dispersion_imag
_atom_type_scat_source
C C 0.018 0.009 'International Tables Vol C Tables 4.2.6.8 and 6.1.1.4'
H H 0 0 'International Tables Vol C Tables 4.2.6.8 and 6.1.1.4'
B B 0.009 0.004 'International Tables Vol C Tables 4.2.6.8 and 6.1.1.4'
Br Br -0.676 1.281 'International Tables Vol C Tables 4.2.6.8 and 6.1.1.4'
F F 0.073 0.053 'International Tables Vol C Tables 4.2.6.8 and 6.1.1.4'
N N 0.031 0.018 'International Tables Vol C Tables 4.2.6.8 and 6.1.1.4'

loop_
_geom_angle_atom_site_label_1
_geom_angle_atom_site_label_2
_geom_angle_atom_site_label_3
_geom_angle
C30 N4 C29 112.1(11)
C29 C28 C27 120.0(11)
C29 C28 H28 120
C27 C28 H28 120
N4 C30 C31 127.5(12)
N4 C30 H30 116.3
C31 C30 H30 116.3
N4 C29 C28 126.8(12)
N4 C29 H29 116.6
C28 C29 H29 116.6
C30 C31 C27 118.7(12)
C30 C31 H31 120.7
C27 C31 H31 120.7
C17 C18 C19 120.3(12)
C17 C18 H18 119.8
C19 C18 H18 119.8
C8 N2 C12 108.4(8)
C8 N2 B 125.2(8)
C12 N2 B 126.2(8)
C24 N3 C20 109.0(8)
C24 N3 B 125.2(8)
C20 N3 B 125.8(8)
C13 C20 N3 119.3(9)
C13 C20 C21 133.1(9)
N3 C20 C21 107.6(8)
C10 C9 C8 112.6(9)
C10 C9 Br1 122.1(8)
C8 C9 Br1 125.3(8)
N3 C24 C23 107.0(9)
N3 C24 C25 121.7(9)
C23 C24 C25 131.2(10)
C19 C14 C15 117.7(11)
C19 C14 C13 123.5(11)
C15 C14 C13 118.8(10)
C9 C10 C12 104.1(9)
C9 C10 C11 125.3(9)
C12 C10 C11 130.6(9)
N2 C12 C13 120.2(9)
N2 C12 C10 108.9(8)
C13 C12 C10 130.9(10)
C20 C13 C12 121.8(9)
C20 C13 C14 119.1(9)
C12 C13 C14 119.0(9)
C4 C3 C2 118.6(9)
C4 C3 C6 122.4(10)
C2 C3 C6 119.0(10)
C21 C23 C24 109.7(9)
C21 C23 Br2 124.4(8)
C24 C23 Br2 125.8(8)
C26 C25 C24 129.6(10)
C26 C25 H25 115.2
C24 C25 H25 115.2
C9 C8 N2 105.9(9)
C9 C8 C7 133.5(10)
N2 C8 C7 120.4(9)
C21 C22 H22A 109.5
C21 C22 H22B 109.5
H22A C22 H22B 109.5
C21 C22 H22C 109.5
H22A C22 H22C 109.5
H22B C22 H22C 109.5
N1 C1 C2 124.5(11)
N1 C1 H1 117.7
C2 C1 H1 117.7
C23 C21 C20 106.7(9)
C23 C21 C22 125.1(10)
C20 C21 C22 128.2(10)
C6 C7 C8 128.3(10)
C6 C7 H7 115.9
C8 C7 H7 115.9
F1 B F2 108.9(9)
F1 B N2 112.1(9)
F2 B N2 109.0(9)
F1 B N3 111.2(9)
F2 B N3 109.0(9)
N2 B N3 106.6(8)
C10 C11 H11A 109.5
C10 C11 H11B 109.5
H11A C11 H11B 109.5
C10 C11 H11C 109.5
H11A C11 H11C 109.5
H11B C11 H11C 109.5
C3 C4 C5 118.0(10)
C3 C4 H4 121
C5 C4 H4 121
N1 C5 C4 123.8(11)
N1 C5 H5 118.1
C4 C5 H5 118.1
C18 C17 C16 120.1(11)
C18 C17 H17 120
C16 C17 H17 120
C25 C26 C27 127.8(10)
C25 C26 H26 116.1
C27 C26 H26 116.1
C1 N1 C5 117.7(10)
C7 C6 C3 128.2(10)
C7 C6 H6 115.9
C3 C6 H6 115.9
C28 C27 C31 114.9(11)
C28 C27 C26 125.2(10)
C31 C27 C26 119.9(10)
C3 C2 C1 117.3(10)
C3 C2 H2 121.4
C1 C2 H2 121.4
C14 C15 C16 122.3(12)
C14 C15 H15 118.9
C16 C15 H15 118.9
C14 C19 C18 120.8(12)
C14 C19 H19 119.6
C18 C19 H19 119.6
C15 C16 C17 118.9(12)
C15 C16 H16 120.6
C17 C16 H16 120.6

loop_
_geom_bond_atom_site_label_1
_geom_bond_atom_site_label_2
_geom_bond_distance
N4 C30 1.302(14)
N4 C29 1.316(14)
C28 C29 1.360(15)
C28 C27 1.362(13)
C28 H28 0.93
C30 C31 1.364(15)
C30 H30 0.93
C29 H29 0.93
C31 C27 1.395(13)
C31 H31 0.93
C18 C17 1.326(14)
C18 C19 1.402(15)
C18 H18 0.93
Br1 C9 1.899(10)
Br2 C23 1.868(10)
N2 C8 1.387(11)
N2 C12 1.388(11)
N2 B 1.532(13)
N3 C24 1.353(11)
N3 C20 1.407(11)
N3 B 1.555(12)
C20 C13 1.395(13)
C20 C21 1.424(12)
C9 C10 1.368(13)
C9 C8 1.384(13)
C24 C23 1.432(13)
C24 C25 1.449(13)
C14 C19 1.360(13)
C14 C15 1.362(13)
C14 C13 1.499(13)
F2 B 1.395(12)
C10 C12 1.429(12)
C10 C11 1.488(12)
C12 C13 1.402(12)
C3 C4 1.377(13)
C3 C2 1.394(12)
C3 C6 1.464(13)
C23 C21 1.356(13)
C25 C26 1.301(13)
C25 H25 0.93
C8 C7 1.435(13)
C22 C21 1.507(12)
C22 H22A 0.96
C22 H22B 0.96
C22 H22C 0.96
C1 N1 1.291(14)
C1 C2 1.405(14)
C1 H1 0.93
C7 C6 1.316(12)
C7 H7 0.93
B F1 1.372(13)
C11 H11A 0.96
C11 H11B 0.96
C11 H11C 0.96
C4 C5 1.397(14)
C4 H4 0.93
C5 N1 1.320(14)
C5 H5 0.93
C17 C16 1.381(14)
C17 H17 0.93
C26 C27 1.444(13)
C26 H26 0.93
C6 H6 0.93
C2 H2 0.93
C15 C16 1.372(14)
C15 H15 0.93
C19 H19 0.93
C16 H16 0.93

loop_
_geom_torsion_atom_site_label_1
_geom_torsion_atom_site_label_2
_geom_torsion_atom_site_label_3
_geom_torsion_atom_site_label_4
_geom_torsion
C29 N4 C30 C31 4(2)
C30 N4 C29 C28 -4(2)
C27 C28 C29 N4 3(2)
N4 C30 C31 C27 -3(2)
C24 N3 C20 C13 178.9(10)
B N3 C20 C13 1.2(16)
C24 N3 C20 C21 0.7(12)
B N3 C20 C21 -177.1(10)
C20 N3 C24 C23 0.7(12)
B N3 C24 C23 178.4(10)
C20 N3 C24 C25 -177.9(10)
B N3 C24 C25 -0.2(16)
C8 C9 C10 C12 0.1(14)
Br1 C9 C10 C12 179.3(8)
C8 C9 C10 C11 179.9(11)
Br1 C9 C10 C11 -0.9(17)
C8 N2 C12 C13 178.3(9)
B N2 C12 C13 2.5(17)
C8 N2 C12 C10 -0.3(12)
B N2 C12 C10 -176.1(10)
C9 C10 C12 N2 0.1(12)
C11 C10 C12 N2 -179.6(11)
C9 C10 C12 C13 -178.3(11)
C11 C10 C12 C13 2(2)
N3 C20 C13 C12 1.5(16)
C21 C20 C13 C12 179.2(11)
N3 C20 C13 C14 -174.2(9)
C21 C20 C13 C14 3.6(19)
N2 C12 C13 C20 -3.2(16)
C10 C12 C13 C20 175.0(11)
N2 C12 C13 C14 172.4(9)
C10 C12 C13 C14 -9.4(18)
C19 C14 C13 C20 -90.8(14)
C15 C14 C13 C20 91.1(13)
C19 C14 C13 C12 93.5(13)
C15 C14 C13 C12 -84.6(13)
N3 C24 C23 C21 -1.8(13)
C25 C24 C23 C21 176.6(11)
N3 C24 C23 Br2 -177.9(7)
C25 C24 C23 Br2 0.5(19)
N3 C24 C25 C26 -176.3(12)
C23 C24 C25 C26 5(2)
C10 C9 C8 N2 -0.3(14)
Br1 C9 C8 N2 -179.5(7)
C10 C9 C8 C7 -175.9(12)
Br1 C9 C8 C7 5(2)
C12 N2 C8 C9 0.4(12)
B N2 C8 C9 176.3(10)
C12 N2 C8 C7 176.7(10)
B N2 C8 C7 -7.5(17)
C24 C23 C21 C20 2.2(13)
Br2 C23 C21 C20 178.3(8)
C24 C23 C21 C22 -179.7(10)
Br2 C23 C21 C22 -3.6(17)
C13 C20 C21 C23 -179.7(12)
N3 C20 C21 C23 -1.8(13)
C13 C20 C21 C22 2(2)
N3 C20 C21 C22 -179.8(10)
C9 C8 C7 C6 -10(2)
N2 C8 C7 C6 174.8(11)
C8 N2 B F1 -53.3(14)
C12 N2 B F1 121.8(10)
C8 N2 B F2 67.3(13)
C12 N2 B F2 -117.5(10)
C8 N2 B N3 -175.2(9)
C12 N2 B N3 0.0(15)
C24 N3 B F1 58.4(14)
C20 N3 B F1 -124.3(10)
C24 N3 B F2 -61.6(14)
C20 N3 B F2 115.7(11)
C24 N3 B N2 -179.2(9)
C20 N3 B N2 -1.8(15)
C2 C3 C4 C5 3.2(17)
C6 C3 C4 C5 -178.7(11)
C3 C4 C5 N1 -1(2)
C19 C18 C17 C16 1.6(19)
C24 C25 C26 C27 -178.9(11)
C2 C1 N1 C5 2(2)
C4 C5 N1 C1 -1(2)
C8 C7 C6 C3 179.0(11)
C4 C3 C6 C7 2.5(19)
C2 C3 C6 C7 -179.4(11)
C29 C28 C27 C31 -1.6(18)
C29 C28 C27 C26 178.3(12)
C30 C31 C27 C28 1.3(17)
C30 C31 C27 C26 -178.5(12)
C25 C26 C27 C28 -3(2)
C25 C26 C27 C31 176.4(13)
C4 C3 C2 C1 -2.8(16)
C6 C3 C2 C1 179.0(10)
N1 C1 C2 C3 0.4(19)
C19 C14 C15 C16 1.3(18)
C13 C14 C15 C16 179.5(11)
C15 C14 C19 C18 -1.1(17)
C13 C14 C19 C18 -179.2(10)
C17 C18 C19 C14 -0.3(19)
C14 C15 C16 C17 -0.1(19)
C18 C17 C16 C15 -1.4(19)
